data_4512613
loop_
_publ_author_name
'Zheng, Sheng-Run'
'Pan, Mei'
'Wu, Kai'
'Chen, Ling'
'Jiang, Ji-Jun'
'Wang, Da-Wei'
'Shi, Jian-Ying'
'Su, Cheng-Yong'

_publ_section_title
;
 Assembly of Binuclear, Tetranuclear, and Multinuclear Complexes from
 Pincer-Like Mononuclear Metallotectons: Structural Diversity Dependent on
 Precursors
;
_journal_issue 2
_journal_name_full 'Crystal Growth &amp; Design'
_journal_page_first 625
_journal_paper_doi 10.1021/cg501306n
_journal_volume 15
_journal_year 2015
_chemical_formula_sum 'C21 H22 N8 Ni O6'
_chemical_formula_weight 541.18
_chemical_name_systematic
; 
 ? 
;
_space_group_IT_number 15
_symmetry_cell_setting monoclinic
_symmetry_space_group_name_Hall '-C 2yc'
_symmetry_space_group_name_H-M 'C 1 2/c 1'
_atom_sites_solution_hydrogens geom
_atom_sites_solution_primary direct
_atom_sites_solution_secondary difmap
_audit_creation_method SHELXL-97
_cell_angle_alpha 90.00
_cell_angle_beta 114.83(3)
_cell_angle_gamma 90.00
_cell_formula_units_Z 4
_cell_length_a 14.888(3)
_cell_length_b 11.648(2)
_cell_length_c 14.253(3)
_cell_measurement_reflns_used 4740
_cell_measurement_temperature 150(2)
_cell_measurement_theta_max 26.951
_cell_measurement_theta_min 2.310
_cell_volume 2243.2(9)
_computing_cell_refinement 'Bruker FRAMBO'
_computing_data_collection 'Bruker FRAMBO'
_computing_data_reduction 'Bruker SHELXTL'
_computing_structure_refinement 'SHELXL-97 (Sheldrick, 1997)'
_computing_structure_solution 'SHELXS-97 (Sheldrick, 1990)'
_diffrn_ambient_temperature 150(2)
_diffrn_detector_area_resol_mean 16.088
_diffrn_measured_fraction_theta_full 0.993
_diffrn_measured_fraction_theta_max 0.993
_diffrn_measurement_device_type 'multiwire proportional'
_diffrn_measurement_method 'phi and omega scans'
_diffrn_radiation_monochromator graphite
_diffrn_radiation_source 'fine-focus sealed tube'
_diffrn_radiation_type MoK\a
_diffrn_radiation_wavelength 0.71073
_diffrn_reflns_av_R_equivalents 0.0168
_diffrn_reflns_av_sigmaI/netI 0.0175
_diffrn_reflns_limit_h_max 15
_diffrn_reflns_limit_h_min -18
_diffrn_reflns_limit_k_max 14
_diffrn_reflns_limit_k_min -14
_diffrn_reflns_limit_l_max 18
_diffrn_reflns_limit_l_min -18
_diffrn_reflns_number 7755
_diffrn_reflns_theta_full 27.04
_diffrn_reflns_theta_max 27.04
_diffrn_reflns_theta_min 2.31
_exptl_absorpt_coefficient_mu 0.923
_exptl_absorpt_correction_T_max 0.7821
_exptl_absorpt_correction_T_min 0.6923
_exptl_absorpt_correction_type multi-scan
_exptl_crystal_colour green
_exptl_crystal_density_diffrn 1.602
_exptl_crystal_density_method 'not measured'
_exptl_crystal_description block
_exptl_crystal_F_000 1120
_exptl_crystal_size_max 0.43
_exptl_crystal_size_mid 0.40
_exptl_crystal_size_min 0.28
_refine_diff_density_max 0.448
_refine_diff_density_min -0.367
_refine_diff_density_rms 0.062
_refine_ls_extinction_method none
_refine_ls_goodness_of_fit_ref 1.099
_refine_ls_hydrogen_treatment mixed
_refine_ls_matrix_type full
_refine_ls_number_parameters 174
_refine_ls_number_reflns 2437
_refine_ls_number_restraints 45
_refine_ls_restrained_S_all 1.183
_refine_ls_R_factor_all 0.0422
_refine_ls_R_factor_gt 0.0359
_refine_ls_shift/su_max 0.000
_refine_ls_shift/su_mean 0.000
_refine_ls_structure_factor_coef Fsqd
_refine_ls_weighting_details 'calc w=1/[\s^2^(Fo^2^)+(0.0641P)^2^+1.4539P] where P=(Fo^2^+2Fc^2^)/3'
_refine_ls_weighting_scheme calc
_refine_ls_wR_factor_gt 0.1011
_refine_ls_wR_factor_ref 0.1066
_reflns_number_gt 2137
_reflns_number_total 2437
_reflns_threshold_expression >2sigma(I)
_cod_data_source_file cg501306n_si_001.cif
_cod_data_source_block complex4
_cod_depositor_comments
;
The following automatic conversions were performed:

'_symmetry_cell_setting' value 'Monoclinic' changed to 'monoclinic'
according to
/usr/data/users/saulius/crontab/automatic-downloads/rss-feeds/ACS/lib/dictionaries/cif_core.dic
dictionary named 'cif_core.dic' version 2.4.2 from 2011-04-26.

Automatic conversion script
Id: cif_fix_values 3008 2015-01-20 13:52:24Z robertas 

 Adding full bibliography for 4512610--4512617.cif.
;
_cod_original_cell_volume 2243.1(8)
_cod_original_sg_symbol_H-M 'C2/c  '
_cod_database_code 4512613

loop_
_symmetry_equiv_pos_as_xyz
'x, y, z'
'-x, y, -z+1/2'
'x+1/2, y+1/2, z'
'-x+1/2, y+1/2, -z+1/2'
'-x, -y, -z'
'x, -y, z-1/2'
'-x+1/2, -y+1/2, -z'
'x+1/2, -y+1/2, z-1/2'

loop_
_atom_site_label
_atom_site_type_symbol
_atom_site_fract_x
_atom_site_fract_y
_atom_site_fract_z
_atom_site_U_iso_or_equiv
_atom_site_adp_type
_atom_site_occupancy
_atom_site_symmetry_multiplicity
_atom_site_calc_flag
_atom_site_refinement_flags
Ni1 Ni 0.5000 -0.30821(3) 0.7500 0.03497(16) Uani 1 2 d S
N2 N 0.62214(14) -0.20364(15) 0.82493(15) 0.0361(4) Uani 1 1 d .
N1 N 0.78617(14) -0.19769(16) 0.88630(15) 0.0394(4) Uani 1 1 d .
H1A H 0.8460 -0.2207 0.9040 0.047 Uiso 1 1 calc R
N3 N 0.61259(15) -0.42848(16) 0.79418(15) 0.0407(4) Uani 1 1 d .
C8 C 0.69994(17) -0.38796(19) 0.82925(17) 0.0385(5) Uani 1 1 d .
C7 C 0.70379(16) -0.26259(19) 0.84557(16) 0.0360(4) Uani 1 1 d .
C6 C 0.75649(16) -0.08756(19) 0.89412(17) 0.0377(5) Uani 1 1 d .
C1 C 0.65274(15) -0.09256(18) 0.85674(16) 0.0348(4) Uani 1 1 d .
C3 C 0.65224(19) 0.1052(2) 0.8947(2) 0.0491(6) Uani 1 1 d .
H3A H 0.6185 0.1718 0.8964 0.059 Uiso 1 1 calc R
C2 C 0.60015(17) 0.0049(2) 0.86020(18) 0.0421(5) Uani 1 1 d .
H2A H 0.5321 0.0022 0.8399 0.051 Uiso 1 1 calc R
C10 C 0.5940(2) -0.5522(2) 0.7771(3) 0.0586(7) Uani 1 1 d D
H10B H 0.643(2) -0.590(3) 0.763(2) 0.070 Uiso 1 1 d D
H10A H 0.613(2) -0.581(3) 0.8474(16) 0.070 Uiso 1 1 d D
C5 C 0.80967(18) 0.0134(2) 0.92926(19) 0.0475(6) Uani 1 1 d .
H5A H 0.8781 0.0158 0.9526 0.057 Uiso 1 1 calc R
C4 C 0.7556(2) 0.1096(2) 0.9276(2) 0.0530(6) Uani 1 1 d .
H4A H 0.7881 0.1794 0.9487 0.064 Uiso 1 1 calc R
C9 C 0.79502(18) -0.4513(2) 0.8562(2) 0.0524(6) Uani 1 1 d .
H9A H 0.7814 -0.5315 0.8418 0.079 Uiso 1 1 calc R
H9B H 0.8369 -0.4411 0.9284 0.079 Uiso 1 1 calc R
H9C H 0.8277 -0.4219 0.8158 0.079 Uiso 1 1 calc R
C11 C 0.4967(4) -0.5872(4) 0.7079(4) 0.0515(12) Uani 0.50 1 d P
N4 N 0.47635(14) -0.25075(19) 0.94616(16) 0.0459(5) Uani 1 1 d U
O2 O 0.4155(3) -0.1816(3) 0.8973(2) 0.1065(11) Uani 1 1 d U
O1 O 0.51226(15) -0.2515(2) 1.04238(15) 0.0722(7) Uani 1 1 d U
O3 O 0.50307(14) -0.32617(15) 0.90129(14) 0.0497(4) Uani 1 1 d U

loop_
_atom_site_aniso_label
_atom_site_aniso_U_11
_atom_site_aniso_U_22
_atom_site_aniso_U_33
_atom_site_aniso_U_23
_atom_site_aniso_U_13
_atom_site_aniso_U_12
Ni1 0.0314(2) 0.0295(2) 0.0425(3) 0.000 0.01400(17) 0.000
N2 0.0311(9) 0.0340(9) 0.0400(9) -0.0021(7) 0.0120(8) 0.0035(7)
N1 0.0285(9) 0.0443(11) 0.0431(10) -0.0043(8) 0.0129(8) 0.0058(7)
N3 0.0468(11) 0.0321(9) 0.0452(10) -0.0011(8) 0.0212(9) 0.0055(8)
C8 0.0407(12) 0.0376(11) 0.0368(11) 0.0009(8) 0.0159(9) 0.0086(9)
C7 0.0325(10) 0.0391(11) 0.0346(10) -0.0010(9) 0.0123(9) 0.0046(8)
C6 0.0312(10) 0.0430(12) 0.0375(10) -0.0031(9) 0.0129(9) 0.0021(8)
C1 0.0301(10) 0.0362(11) 0.0360(10) -0.0027(8) 0.0117(8) 0.0000(8)
C3 0.0498(14) 0.0387(12) 0.0559(14) -0.0086(10) 0.0195(12) 0.0050(10)
C2 0.0346(11) 0.0428(12) 0.0471(12) -0.0034(10) 0.0153(10) 0.0042(9)
C10 0.0662(18) 0.0335(12) 0.083(2) -0.0059(12) 0.0375(16) 0.0051(12)
C5 0.0369(12) 0.0531(14) 0.0504(13) -0.0117(11) 0.0164(10) -0.0077(10)
C4 0.0529(14) 0.0444(13) 0.0608(15) -0.0156(11) 0.0230(12) -0.0103(11)
C9 0.0469(14) 0.0476(14) 0.0579(15) -0.0021(11) 0.0172(12) 0.0158(11)
C11 0.068(3) 0.028(2) 0.058(3) -0.0084(19) 0.026(3) -0.002(2)
N4 0.0361(10) 0.0555(12) 0.0496(11) 0.0000(9) 0.0213(9) 0.0064(9)
O2 0.137(2) 0.115(2) 0.0734(15) 0.0239(14) 0.0490(16) 0.0875(19)
O1 0.0452(10) 0.1220(19) 0.0472(10) -0.0121(11) 0.0171(9) 0.0236(12)
O3 0.0591(11) 0.0439(9) 0.0514(10) 0.0011(7) 0.0283(9) 0.0107(8)

loop_
_atom_type_symbol
_atom_type_description
_atom_type_scat_dispersion_real
_atom_type_scat_dispersion_imag
_atom_type_scat_source
C C 0.0033 0.0016 'International Tables Vol C Tables 4.2.6.8 and 6.1.1.4'
H H 0.0000 0.0000 'International Tables Vol C Tables 4.2.6.8 and 6.1.1.4'
N N 0.0061 0.0033 'International Tables Vol C Tables 4.2.6.8 and 6.1.1.4'
O O 0.0106 0.0060 'International Tables Vol C Tables 4.2.6.8 and 6.1.1.4'
Ni Ni 0.3393 1.1124 'International Tables Vol C Tables 4.2.6.8 and 6.1.1.4'

loop_
_geom_angle_atom_site_label_1
_geom_angle_atom_site_label_2
_geom_angle_atom_site_label_3
_geom_angle
_geom_angle_site_symmetry_1
_geom_angle_site_symmetry_3
N3 Ni1 N3 94.79(11) 2_656 .
N3 Ni1 N2 167.81(8) 2_656 .
N3 Ni1 N2 79.51(8) . .
N3 Ni1 N2 79.51(8) 2_656 2_656
N3 Ni1 N2 167.81(8) . 2_656
N2 Ni1 N2 108.05(10) . 2_656
N3 Ni1 O3 87.46(7) 2_656 2_656
N3 Ni1 O3 84.98(8) . 2_656
N2 Ni1 O3 102.62(7) . 2_656
N2 Ni1 O3 84.02(8) 2_656 2_656
N3 Ni1 O3 84.98(8) 2_656 .
N3 Ni1 O3 87.46(7) . .
N2 Ni1 O3 84.02(8) . .
N2 Ni1 O3 102.62(7) 2_656 .
O3 Ni1 O3 168.82(9) 2_656 .
C7 N2 C1 105.57(18) . .
C7 N2 Ni1 109.65(14) . .
C1 N2 Ni1 144.59(15) . .
C7 N1 C6 107.02(18) . .
C7 N1 H1A 126.5 . .
C6 N1 H1A 126.5 . .
C8 N3 C10 121.3(2) . .
C8 N3 Ni1 115.61(15) . .
C10 N3 Ni1 122.80(17) . .
N3 C8 C7 113.25(19) . .
N3 C8 C9 128.2(2) . .
C7 C8 C9 118.5(2) . .
N2 C7 N1 113.05(19) . .
N2 C7 C8 120.62(19) . .
N1 C7 C8 126.24(19) . .
N1 C6 C5 131.7(2) . .
N1 C6 C1 105.63(19) . .
C5 C6 C1 122.7(2) . .
N2 C1 C2 131.4(2) . .
N2 C1 C6 108.70(18) . .
C2 C1 C6 119.8(2) . .
C2 C3 C4 121.5(2) . .
C2 C3 H3A 119.2 . .
C4 C3 H3A 119.2 . .
C3 C2 C1 117.7(2) . .
C3 C2 H2A 121.1 . .
C1 C2 H2A 121.1 . .
C11 C10 N3 117.4(3) . .
C11 C10 C11 46.5(4) . 2_656
N3 C10 C11 111.1(3) . 2_656
C11 C10 H10B 112(2) . .
N3 C10 H10B 113(2) . .
C11 C10 H10B 136(2) 2_656 .
C11 C10 H10A 113(2) . .
N3 C10 H10A 102(2) . .
C11 C10 H10A 69.9(19) 2_656 .
H10B C10 H10A 98(2) . .
C4 C5 C6 116.3(2) . .
C4 C5 H5A 121.8 . .
C6 C5 H5A 121.8 . .
C5 C4 C3 121.8(2) . .
C5 C4 H4A 119.1 . .
C3 C4 H4A 119.1 . .
C8 C9 H9A 109.5 . .
C8 C9 H9B 109.5 . .
H9A C9 H9B 109.5 . .
C8 C9 H9C 109.5 . .
H9A C9 H9C 109.5 . .
H9B C9 H9C 109.5 . .
C11 C11 C10 70.4(5) 2_656 .
C11 C11 C10 63.1(5) 2_656 2_656
C10 C11 C10 122.2(4) . 2_656
O2 N4 O1 121.1(2) . .
O2 N4 O3 120.3(2) . .
O1 N4 O3 118.6(2) . .
N4 O3 Ni1 124.74(15) . .

loop_
_geom_bond_atom_site_label_1
_geom_bond_atom_site_label_2
_geom_bond_distance
_geom_bond_site_symmetry_2
Ni1 N3 2.0694(19) 2_656
Ni1 N3 2.0694(19) .
Ni1 N2 2.0736(19) .
Ni1 N2 2.0736(19) 2_656
Ni1 O3 2.1478(18) 2_656
Ni1 O3 2.1478(18) .
N2 C7 1.317(3) .
N2 C1 1.383(3) .
N1 C7 1.347(3) .
N1 C6 1.376(3) .
N1 H1A 0.8600 .
N3 C8 1.272(3) .
N3 C10 1.469(3) .
C8 C7 1.476(3) .
C8 C9 1.496(3) .
C6 C5 1.388(3) .
C6 C1 1.408(3) .
C1 C2 1.391(3) .
C3 C2 1.374(3) .
C3 C4 1.409(4) .
C3 H3A 0.9300 .
C2 H2A 0.9300 .
C10 C11 1.428(6) .
C10 C11 1.509(7) 2_656
C10 H10B 0.939(19) .
C10 H10A 0.978(18) .
C5 C4 1.374(4) .
C5 H5A 0.9300 .
C4 H4A 0.9300 .
C9 H9A 0.9600 .
C9 H9B 0.9600 .
C9 H9C 0.9600 .
C11 C11 1.162(10) 2_656
C11 C10 1.509(7) 2_656
N4 O2 1.194(3) .
N4 O1 1.245(3) .
N4 O3 1.246(3) .

loop_
_geom_hbond_atom_site_label_D
_geom_hbond_atom_site_label_H
_geom_hbond_atom_site_label_A
_geom_hbond_distance_DH
_geom_hbond_distance_HA
_geom_hbond_distance_DA
_geom_hbond_angle_DHA
_geom_hbond_site_symmetry_A
N1 H1A O1 0.86 1.95 2.798(3) 170.2 7_647
N1 H1A N4 0.86 2.63 3.387(3) 147.4 7_647

loop_
_geom_torsion_atom_site_label_1
_geom_torsion_atom_site_label_2
_geom_torsion_atom_site_label_3
_geom_torsion_atom_site_label_4
_geom_torsion
_geom_torsion_site_symmetry_1
_geom_torsion_site_symmetry_4
N3 Ni1 N2 C7 72.4(4) 2_656 .
N3 Ni1 N2 C7 9.56(15) . .
N2 Ni1 N2 C7 -160.57(18) 2_656 .
O3 Ni1 N2 C7 -72.82(16) 2_656 .
O3 Ni1 N2 C7 98.07(16) . .
N3 Ni1 N2 C1 -113.8(4) 2_656 .
N3 Ni1 N2 C1 -176.7(3) . .
N2 Ni1 N2 C1 13.2(2) 2_656 .
O3 Ni1 N2 C1 100.9(3) 2_656 .
O3 Ni1 N2 C1 -88.2(3) . .
N3 Ni1 N3 C8 -179.4(2) 2_656 .
N2 Ni1 N3 C8 -10.30(16) . .
N2 Ni1 N3 C8 119.1(3) 2_656 .
O3 Ni1 N3 C8 93.55(17) 2_656 .
O3 Ni1 N3 C8 -94.69(17) . .
N3 Ni1 N3 C10 6.47(17) 2_656 .
N2 Ni1 N3 C10 175.6(2) . .
N2 Ni1 N3 C10 -55.0(4) 2_656 .
O3 Ni1 N3 C10 -80.6(2) 2_656 .
O3 Ni1 N3 C10 91.2(2) . .
C10 N3 C8 C7 -177.3(2) . .
Ni1 N3 C8 C7 8.5(2) . .
C10 N3 C8 C9 1.5(4) . .
Ni1 N3 C8 C9 -172.65(19) . .
C1 N2 C7 N1 -1.7(3) . .
Ni1 N2 C7 N1 174.59(15) . .
C1 N2 C7 C8 175.09(18) . .
Ni1 N2 C7 C8 -8.7(2) . .
C6 N1 C7 N2 0.7(3) . .
C6 N1 C7 C8 -175.8(2) . .
N3 C8 C7 N2 0.4(3) . .
C9 C8 C7 N2 -178.6(2) . .
N3 C8 C7 N1 176.7(2) . .
C9 C8 C7 N1 -2.3(3) . .
C7 N1 C6 C5 -179.2(2) . .
C7 N1 C6 C1 0.6(2) . .
C7 N2 C1 C2 -175.4(2) . .
Ni1 N2 C1 C2 10.7(4) . .
C7 N2 C1 C6 2.0(2) . .
Ni1 N2 C1 C6 -171.92(19) . .
N1 C6 C1 N2 -1.6(2) . .
C5 C6 C1 N2 178.2(2) . .
N1 C6 C1 C2 176.2(2) . .
C5 C6 C1 C2 -4.1(3) . .
C4 C3 C2 C1 -1.3(4) . .
N2 C1 C2 C3 -178.9(2) . .
C6 C1 C2 C3 4.0(3) . .
C8 N3 C10 C11 -159.8(3) . .
Ni1 N3 C10 C11 14.0(4) . .
C8 N3 C10 C11 149.3(3) . 2_656
Ni1 N3 C10 C11 -36.9(4) . 2_656
N1 C6 C5 C4 -179.2(2) . .
C1 C6 C5 C4 1.1(4) . .
C6 C5 C4 C3 1.7(4) . .
C2 C3 C4 C5 -1.7(4) . .
N3 C10 C11 C11 -93.8(3) . 2_656
N3 C10 C11 C10 -56.3(5) . 2_656
C11 C10 C11 C10 37.5(5) 2_656 2_656
O2 N4 O3 Ni1 27.5(4) . .
O1 N4 O3 Ni1 -154.63(19) . .
N3 Ni1 O3 N4 -110.8(2) 2_656 .
N3 Ni1 O3 N4 154.15(19) . .
N2 Ni1 O3 N4 74.44(19) . .
N2 Ni1 O3 N4 -32.8(2) 2_656 .
O3 Ni1 O3 N4 -158.42(19) 2_656 .
